data_4064947
loop_
_publ_author_name
'Wang, Wenfeng'
'Yang, Jinming'
'Wang, Feijun'
'Shi, Min'

_publ_section_title
;
 Axially Chiral N-Heterocyclic Carbene Gold(I) Complex Catalyzed
 Asymmetric Cycloisomerization of 1,6-Enynes
;
_journal_issue 14
_journal_name_full Organometallics
_journal_page_first 3859
_journal_paper_doi 10.1021/om2004404
_journal_volume 30
_journal_year 2011
_chemical_absolute_configuration ad
_chemical_formula_sum 'C32 H27 Au Cl4 I N3 O'
_chemical_formula_weight 935.23
_chemical_name_systematic
; 
 ? 
;
_space_group_IT_number 19
_symmetry_cell_setting orthorhombic
_symmetry_space_group_name_Hall 'P 2ac 2ab'
_symmetry_space_group_name_H-M 'P 21 21 21'
_atom_sites_solution_hydrogens geom
_atom_sites_solution_primary direct
_atom_sites_solution_secondary difmap
_audit_creation_method SHELXL-97
_cell_angle_alpha 90.00
_cell_angle_beta 90.00
_cell_angle_gamma 90.00
_cell_formula_units_Z 4
_cell_length_a 7.6150(13)
_cell_length_b 14.252(2)
_cell_length_c 30.775(5)
_cell_measurement_reflns_used 2446
_cell_measurement_temperature 293(2)
_cell_measurement_theta_max 37.124
_cell_measurement_theta_min 4.892
_cell_volume 3340.0(9)
_computing_cell_refinement 'Bruker SMART'
_computing_data_collection 'Bruker SMART'
_computing_data_reduction 'Bruker SHELXTL'
_computing_molecular_graphics 'Bruker SHELXTL'
_computing_publication_material 'Bruker SHELXTL'
_computing_structure_refinement 'SHELXL-97 (Sheldrick, 1997)'
_computing_structure_solution 'SHELXS-97 (Sheldrick, 1990)'
_diffrn_ambient_temperature 293(2)
_diffrn_measured_fraction_theta_full 0.998
_diffrn_measured_fraction_theta_max 0.998
_diffrn_measurement_device_type 'CCD area detector'
_diffrn_measurement_method 'phi and omega scans'
_diffrn_radiation_monochromator graphite
_diffrn_radiation_source 'fine-focus sealed tube'
_diffrn_radiation_type MoK\a
_diffrn_radiation_wavelength 0.71073
_diffrn_reflns_av_R_equivalents 0.0969
_diffrn_reflns_av_sigmaI/netI 0.1214
_diffrn_reflns_limit_h_max 9
_diffrn_reflns_limit_h_min -9
_diffrn_reflns_limit_k_max 15
_diffrn_reflns_limit_k_min -17
_diffrn_reflns_limit_l_max 37
_diffrn_reflns_limit_l_min -33
_diffrn_reflns_number 17758
_diffrn_reflns_theta_full 25.50
_diffrn_reflns_theta_max 25.50
_diffrn_reflns_theta_min 1.57
_exptl_absorpt_coefficient_mu 5.679
_exptl_absorpt_correction_T_max 1.00000
_exptl_absorpt_correction_T_min 0.54235
_exptl_absorpt_correction_type empirical
_exptl_absorpt_process_details sadabs
_exptl_crystal_colour colorless
_exptl_crystal_density_diffrn 1.860
_exptl_crystal_density_method 'not measured'
_exptl_crystal_description prismatic
_exptl_crystal_F_000 1792
_exptl_crystal_size_max 0.303
_exptl_crystal_size_mid 0.122
_exptl_crystal_size_min 0.105
_refine_diff_density_max 1.144
_refine_diff_density_min -1.043
_refine_diff_density_rms 0.156
_refine_ls_abs_structure_details 'Flack H D (1983), Acta Cryst. A39, 876-881'
_refine_ls_abs_structure_Flack 0.044(13)
_refine_ls_extinction_method none
_refine_ls_goodness_of_fit_ref 0.919
_refine_ls_hydrogen_treatment constr
_refine_ls_matrix_type full
_refine_ls_number_parameters 366
_refine_ls_number_reflns 6198
_refine_ls_number_restraints 2
_refine_ls_restrained_S_all 0.919
_refine_ls_R_factor_all 0.1010
_refine_ls_R_factor_gt 0.0635
_refine_ls_shift/su_max 0.005
_refine_ls_shift/su_mean 0.000
_refine_ls_structure_factor_coef Fsqd
_refine_ls_weighting_details 'calc w=1/[\s^2^(Fo^2^)+(0.0717P)^2^+0.0000P] where P=(Fo^2^+2Fc^2^)/3'
_refine_ls_weighting_scheme calc
_refine_ls_wR_factor_gt 0.1464
_refine_ls_wR_factor_ref 0.1600
_reflns_number_gt 3682
_reflns_number_total 6198
_reflns_threshold_expression >2sigma(I)
_cod_data_source_file om2004404_si_002.cif
_cod_data_source_block cd29609
_cod_depositor_comments
;
The following automatic conversions were performed:

'_symmetry_cell_setting' value 'Orthorhombic' changed to
'orthorhombic' according to
/home/saulius/struct/CIF-dictionaries/cif_core.dic dictionary named
'cif_core.dic' version 2.4.1 from 2010-06-29.

Automatic conversion script
Id: cif_fix_values 1715 2011-07-08 13:25:40Z adriana 
;
_cod_original_cell_volume 3340.1(10)
_cod_original_sg_symbol_H-M P2(1)2(1)2(1)
_cod_database_code 4064947

loop_
_symmetry_equiv_pos_as_xyz
'x, y, z'
'-x+1/2, -y, z+1/2'
'-x, y+1/2, -z+1/2'
'x+1/2, -y+1/2, -z'

loop_
_atom_site_label
_atom_site_type_symbol
_atom_site_fract_x
_atom_site_fract_y
_atom_site_fract_z
_atom_site_U_iso_or_equiv
_atom_site_adp_type
_atom_site_occupancy
_atom_site_symmetry_multiplicity
_atom_site_calc_flag
_atom_site_refinement_flags
Au1 Au 0.87608(9) 0.36853(4) 0.16238(2) 0.0599(2) Uani 1 1 d .
I1 I 0.9053(2) 0.33329(11) 0.24164(4) 0.1031(5) Uani 1 1 d .
N1 N 0.880(2) 0.3291(8) 0.0662(4) 0.059(3) Uani 1 1 d .
N2 N 0.8330(17) 0.4748(8) 0.0785(4) 0.050(3) Uani 1 1 d .
N3 N 0.4233(15) 0.4369(9) 0.1192(4) 0.055(3) Uani 1 1 d .
H3A H 0.4455 0.4758 0.1399 0.066 Uiso 1 1 calc R
O1 O 0.400(4) 0.2899(9) 0.1045(5) 0.160(9) Uani 1 1 d .
Cl1 Cl 0.6095(12) 0.5527(6) 0.2354(3) 0.183(4) Uani 1 1 d .
Cl2 Cl 0.2439(11) 0.5613(6) 0.2160(3) 0.151(3) Uani 1 1 d .
Cl3 Cl 0.2148(19) 0.5573(10) 0.3379(4) 0.255(6) Uiso 1 1 d D
Cl4 Cl -0.145(3) 0.5521(12) 0.3507(5) 0.223(8) Uiso 1 1 d D
C1 C 0.8520(19) 0.3951(9) 0.0976(5) 0.046(4) Uani 1 1 d .
C2 C 0.860(2) 0.3727(11) 0.0274(6) 0.064(4) Uani 1 1 d .
C3 C 0.873(2) 0.3391(12) -0.0171(6) 0.076(5) Uani 1 1 d .
H3 H 0.8824 0.2753 -0.0228 0.091 Uiso 1 1 calc R
C4 C 0.870(3) 0.3988(14) -0.0486(5) 0.077(5) Uani 1 1 d .
H4 H 0.8785 0.3772 -0.0771 0.092 Uiso 1 1 calc R
C5 C 0.856(3) 0.4954(13) -0.0410(5) 0.077(5) Uani 1 1 d .
H5 H 0.8581 0.5367 -0.0644 0.092 Uiso 1 1 calc R
C6 C 0.8386(18) 0.5297(12) 0.0001(5) 0.059(4) Uani 1 1 d .
H6 H 0.8291 0.5938 0.0054 0.071 Uiso 1 1 calc R
C7 C 0.8358(17) 0.4636(10) 0.0344(5) 0.051(4) Uani 1 1 d .
C8 C 0.892(3) 0.2277(10) 0.0760(6) 0.094(6) Uani 1 1 d .
H8A H 0.7762 0.2023 0.0795 0.142 Uiso 1 1 calc R
H8B H 0.9576 0.2189 0.1024 0.142 Uiso 1 1 calc R
H8C H 0.9505 0.1960 0.0526 0.142 Uiso 1 1 calc R
C9 C 0.7888(19) 0.5620(10) 0.1026(4) 0.045(3) Uani 1 1 d .
C10 C 0.9227(18) 0.5991(10) 0.1313(4) 0.049(4) Uani 1 1 d .
H10 H 1.0321 0.5705 0.1334 0.059 Uiso 1 1 calc R
C11 C 0.885(2) 0.6758(11) 0.1547(4) 0.060(4) Uani 1 1 d .
H11 H 0.9695 0.7012 0.1731 0.072 Uiso 1 1 calc R
C12 C 0.713(2) 0.7197(11) 0.1515(5) 0.063(5) Uani 1 1 d .
C13 C 0.657(4) 0.7992(13) 0.1780(5) 0.094(8) Uani 1 1 d .
H13 H 0.7356 0.8216 0.1986 0.112 Uiso 1 1 calc R
C14 C 0.511(3) 0.8398(14) 0.1755(6) 0.080(6) Uani 1 1 d .
H14 H 0.4866 0.8916 0.1928 0.096 Uiso 1 1 calc R
C15 C 0.388(3) 0.8054(11) 0.1463(5) 0.081(5) Uani 1 1 d .
H15 H 0.2809 0.8361 0.1435 0.097 Uiso 1 1 calc R
C16 C 0.420(2) 0.7287(11) 0.1219(5) 0.062(4) Uani 1 1 d .
H16 H 0.3341 0.7062 0.1031 0.074 Uiso 1 1 calc R
C17 C 0.586(2) 0.6816(10) 0.1249(5) 0.052(4) Uani 1 1 d .
C18 C 0.627(2) 0.6033(9) 0.0987(4) 0.045(3) Uani 1 1 d .
C19 C 0.4931(19) 0.5613(9) 0.0690(4) 0.041(3) Uani 1 1 d .
C20 C 0.4650(18) 0.6027(10) 0.0276(5) 0.047(4) Uani 1 1 d .
C21 C 0.5405(19) 0.6897(11) 0.0159(5) 0.061(5) Uani 1 1 d .
H21 H 0.6006 0.7246 0.0367 0.073 Uiso 1 1 calc R
C22 C 0.525(3) 0.7258(13) -0.0289(6) 0.080(6) Uani 1 1 d .
H22 H 0.5812 0.7810 -0.0370 0.096 Uiso 1 1 calc R
C23 C 0.422(3) 0.675(2) -0.0598(7) 0.100(11) Uani 1 1 d .
H23 H 0.4132 0.6963 -0.0882 0.136 Uiso 1 1 calc R
C24 C 0.340(3) 0.5990(13) -0.0485(6) 0.068(5) Uani 1 1 d .
H24 H 0.2643 0.5694 -0.0678 0.082 Uiso 1 1 calc R
C25 C 0.370(3) 0.5588(11) -0.0031(6) 0.070(5) Uani 1 1 d .
C26 C 0.277(2) 0.4737(14) 0.0088(6) 0.074(6) Uani 1 1 d .
H26 H 0.2040 0.4446 -0.0112 0.089 Uiso 1 1 calc R
C27 C 0.296(2) 0.4379(13) 0.0474(6) 0.067(5) Uani 1 1 d .
H27 H 0.2344 0.3837 0.0545 0.080 Uiso 1 1 calc R
C28 C 0.4083(17) 0.4789(11) 0.0791(4) 0.045(4) Uani 1 1 d .
C29 C 0.410(3) 0.3458(12) 0.1329(6) 0.075(5) Uani 1 1 d .
C30 C 0.415(2) 0.3240(12) 0.1775(5) 0.078(6) Uani 1 1 d .
H30A H 0.3087 0.2920 0.1855 0.117 Uiso 1 1 calc R
H30B H 0.4249 0.3809 0.1940 0.117 Uiso 1 1 calc R
H30C H 0.5139 0.2844 0.1833 0.117 Uiso 1 1 calc R
C31 C 0.420(3) 0.6199(18) 0.2357(7) 0.123(9) Uani 1 1 d .
H31A H 0.3957 0.6397 0.2652 0.148 Uiso 1 1 calc R
H31B H 0.4392 0.6757 0.2183 0.148 Uiso 1 1 calc R
C32 C 0.013(3) 0.581(3) 0.3115(9) 0.223(17) Uiso 1 1 d D
H32A H 0.0042 0.6461 0.3032 0.267 Uiso 1 1 calc R
H32B H -0.0006 0.5419 0.2858 0.267 Uiso 1 1 calc R

loop_
_atom_site_aniso_label
_atom_site_aniso_U_11
_atom_site_aniso_U_22
_atom_site_aniso_U_33
_atom_site_aniso_U_23
_atom_site_aniso_U_13
_atom_site_aniso_U_12
Au1 0.0525(3) 0.0587(3) 0.0687(4) 0.0100(4) -0.0041(4) 0.0023(4)
I1 0.1032(12) 0.1253(13) 0.0810(8) 0.0290(8) -0.0117(8) -0.0023(10)
N1 0.062(8) 0.040(7) 0.074(8) 0.010(7) 0.009(9) 0.009(8)
N2 0.069(10) 0.039(7) 0.041(7) -0.002(6) -0.005(6) 0.003(6)
N3 0.042(8) 0.056(8) 0.066(8) -0.009(7) -0.013(6) -0.012(6)
O1 0.32(3) 0.045(8) 0.117(12) -0.015(8) -0.026(17) 0.006(15)
Cl1 0.123(6) 0.157(7) 0.270(10) 0.071(7) -0.016(7) -0.005(7)
Cl2 0.143(7) 0.158(8) 0.153(7) -0.050(5) -0.015(5) 0.018(5)
C1 0.039(8) 0.039(8) 0.059(8) -0.014(7) 0.000(7) 0.013(7)
C2 0.043(8) 0.046(9) 0.103(13) -0.025(10) 0.004(10) -0.008(10)
C3 0.056(10) 0.075(12) 0.098(13) -0.034(11) -0.016(12) -0.010(11)
C4 0.085(12) 0.108(16) 0.038(8) -0.002(9) -0.021(10) -0.001(14)
C5 0.106(15) 0.086(13) 0.038(9) 0.003(8) 0.005(10) 0.023(14)
C6 0.038(10) 0.073(11) 0.067(11) -0.002(9) -0.011(8) 0.003(8)
C7 0.027(8) 0.044(9) 0.083(12) -0.012(8) -0.005(7) 0.004(6)
C8 0.115(17) 0.040(10) 0.129(16) -0.013(10) 0.006(16) -0.005(12)
C9 0.051(9) 0.044(9) 0.039(8) -0.001(7) 0.002(7) -0.004(7)
C10 0.044(9) 0.059(9) 0.045(8) 0.010(7) -0.018(7) -0.013(7)
C11 0.057(9) 0.079(10) 0.042(8) -0.013(8) -0.008(9) 0.002(10)
C12 0.074(11) 0.043(10) 0.072(12) 0.009(8) -0.016(9) -0.015(8)
C13 0.161(3) 0.058(12) 0.060(11) -0.025(9) 0.000(13) -0.025(14)
C14 0.067(12) 0.070(14) 0.105(16) -0.032(11) -0.015(11) 0.014(10)
C15 0.086(13) 0.060(11) 0.097(13) -0.015(9) -0.003(13) 0.040(11)
C16 0.054(11) 0.064(11) 0.067(10) -0.015(8) 0.005(8) -0.001(8)
C17 0.049(11) 0.046(9) 0.062(9) 0.005(8) 0.011(8) -0.002(7)
C18 0.029(6) 0.053(9) 0.055(8) -0.011(6) 0.003(8) -0.007(8)
C19 0.050(8) 0.036(8) 0.037(8) -0.009(7) -0.009(7) 0.010(7)
C20 0.033(8) 0.045(9) 0.061(10) -0.009(7) -0.003(7) 0.008(6)
C21 0.043(9) 0.058(11) 0.082(12) -0.026(9) -0.002(8) 0.016(8)
C22 0.085(13) 0.077(13) 0.077(12) 0.047(10) 0.002(11) 0.043(11)
C23 0.065(19) 0.176(3) 0.053(15) -0.010(19) -0.018(13) 0.071(2)
C24 0.065(14) 0.075(13) 0.065(12) 0.003(9) -0.004(9) 0.004(10)
C25 0.062(11) 0.046(9) 0.101(13) -0.014(9) 0.002(12) 0.015(11)
C26 0.049(10) 0.076(14) 0.099(15) -0.047(12) -0.021(10) 0.022(9)
C27 0.043(9) 0.073(13) 0.086(13) 0.006(11) 0.007(9) 0.011(8)
C28 0.022(8) 0.070(10) 0.044(8) -0.021(8) -0.001(6) 0.005(7)
C29 0.089(14) 0.053(12) 0.084(12) 0.000(10) -0.013(11) -0.017(10)
C30 0.084(14) 0.061(11) 0.087(12) 0.016(9) -0.038(10) -0.004(10)
C31 0.11(2) 0.17(2) 0.090(14) 0.011(16) 0.029(13) 0.05(2)

loop_
_atom_type_symbol
_atom_type_description
_atom_type_scat_dispersion_real
_atom_type_scat_dispersion_imag
_atom_type_scat_source
C C 0.0033 0.0016 'International Tables Vol C Tables 4.2.6.8 and 6.1.1.4'
H H 0.0000 0.0000 'International Tables Vol C Tables 4.2.6.8 and 6.1.1.4'
N N 0.0061 0.0033 'International Tables Vol C Tables 4.2.6.8 and 6.1.1.4'
O O 0.0106 0.0060 'International Tables Vol C Tables 4.2.6.8 and 6.1.1.4'
Cl Cl 0.1484 0.1585 'International Tables Vol C Tables 4.2.6.8 and 6.1.1.4'
Au Au -2.0133 8.8022 'International Tables Vol C Tables 4.2.6.8 and 6.1.1.4'
I I -0.4742 1.8119 'International Tables Vol C Tables 4.2.6.8 and 6.1.1.4'

loop_
_geom_angle_atom_site_label_1
_geom_angle_atom_site_label_2
_geom_angle_atom_site_label_3
_geom_angle
C1 Au1 I1 179.1(4)
C2 N1 C1 106.9(12)
C2 N1 C8 129.5(14)
C1 N1 C8 122.4(13)
C1 N2 C7 110.4(13)
C1 N2 C9 122.5(12)
C7 N2 C9 126.6(12)
C29 N3 C28 133.1(14)
C29 N3 H3A 113.5
C28 N3 H3A 113.5
N2 C1 N1 107.6(12)
N2 C1 Au1 128.3(10)
N1 C1 Au1 123.5(10)
C7 C2 N1 108.7(14)
C7 C2 C3 118.9(17)
N1 C2 C3 132.2(15)
C4 C3 C2 119.4(16)
C4 C3 H3 120.3
C2 C3 H3 120.3
C3 C4 C5 121.6(15)
C3 C4 H4 119.2
C5 C4 H4 119.2
C6 C5 C4 121.0(15)
C6 C5 H5 119.5
C4 C5 H5 119.5
C5 C6 C7 117.0(16)
C5 C6 H6 121.5
C7 C6 H6 121.5
C2 C7 N2 106.0(14)
C2 C7 C6 121.9(16)
N2 C7 C6 131.6(14)
N1 C8 H8A 109.5
N1 C8 H8B 109.5
H8A C8 H8B 109.5
N1 C8 H8C 109.5
H8A C8 H8C 109.5
H8B C8 H8C 109.5
C18 C9 C10 122.0(13)
C18 C9 N2 121.3(12)
C10 C9 N2 116.7(13)
C11 C10 C9 118.3(14)
C11 C10 H10 120.8
C9 C10 H10 120.8
C10 C11 C12 120.6(14)
C10 C11 H11 119.7
C12 C11 H11 119.7
C17 C12 C11 120.1(15)
C17 C12 C13 115.4(18)
C11 C12 C13 124.3(17)
C14 C13 C12 126(2)
C14 C13 H13 117.0
C12 C13 H13 117.0
C13 C14 C15 118.3(18)
C13 C14 H14 120.9
C15 C14 H14 120.9
C16 C15 C14 121.7(18)
C16 C15 H15 119.2
C14 C15 H15 119.2
C15 C16 C17 120.1(17)
C15 C16 H16 120.0
C17 C16 H16 120.0
C12 C17 C18 119.8(15)
C12 C17 C16 118.3(15)
C18 C17 C16 121.7(15)
C9 C18 C17 119.1(13)
C9 C18 C19 119.6(12)
C17 C18 C19 121.1(14)
C28 C19 C20 119.1(13)
C28 C19 C18 121.5(12)
C20 C19 C18 119.1(13)
C25 C20 C21 116.7(15)
C25 C20 C19 121.2(15)
C21 C20 C19 122.1(14)
C20 C21 C22 120.6(16)
C20 C21 H21 119.7
C22 C21 H21 119.7
C23 C22 C21 119(2)
C23 C22 H22 120.4
C21 C22 H22 120.4
C24 C23 C22 121(2)
C24 C23 H23 119.7
C22 C23 H23 119.7
C23 C24 C25 119(2)
C23 C24 H24 120.4
C25 C24 H24 120.4
C20 C25 C26 118.2(16)
C20 C25 C24 123.2(16)
C26 C25 C24 118.2(18)
C27 C26 C25 120.3(17)
C27 C26 H26 119.8
C25 C26 H26 119.8
C26 C27 C28 122.1(18)
C26 C27 H27 118.9
C28 C27 H27 118.9
C19 C28 N3 122.4(12)
C19 C28 C27 118.5(14)
N3 C28 C27 119.1(15)
O1 C29 N3 114.4(17)
O1 C29 C30 125.0(17)
N3 C29 C30 120.5(16)
C29 C30 H30A 109.5
C29 C30 H30B 109.5
H30A C30 H30B 109.5
C29 C30 H30C 109.5
H30A C30 H30C 109.5
H30B C30 H30C 109.5
Cl2 C31 Cl1 112.7(15)
Cl2 C31 H31A 109.0
Cl1 C31 H31A 109.0
Cl2 C31 H31B 109.0
Cl1 C31 H31B 109.0
H31A C31 H31B 107.8
Cl4 C32 Cl3 103.7(16)
Cl4 C32 H32A 111.0
Cl3 C32 H32A 111.0
Cl4 C32 H32B 111.0
Cl3 C32 H32B 111.0
H32A C32 H32B 109.0

loop_
_geom_bond_atom_site_label_1
_geom_bond_atom_site_label_2
_geom_bond_distance
Au1 C1 2.038(14)
Au1 I1 2.5005(14)
N1 C2 1.354(19)
N1 C1 1.365(17)
N1 C8 1.481(18)
N2 C1 1.286(16)
N2 C7 1.369(19)
N2 C9 1.487(18)
N3 C29 1.369(19)
N3 C28 1.377(17)
N3 H3A 0.8600
O1 C29 1.186(19)
Cl1 C31 1.73(2)
Cl2 C31 1.69(3)
Cl3 C32 1.772(18)
Cl4 C32 1.750(18)
C2 C7 1.33(2)
C2 C3 1.45(2)
C3 C4 1.29(2)
C3 H3 0.9300
C4 C5 1.40(2)
C4 H4 0.9300
C5 C6 1.36(2)
C5 H5 0.9300
C6 C7 1.41(2)
C6 H6 0.9300
C8 H8A 0.9600
C8 H8B 0.9600
C8 H8C 0.9600
C9 C18 1.37(2)
C9 C10 1.448(18)
C10 C11 1.339(19)
C10 H10 0.9300
C11 C12 1.45(2)
C11 H11 0.9300
C12 C17 1.38(2)
C12 C13 1.46(2)
C13 C14 1.25(3)
C13 H13 0.9300
C14 C15 1.39(2)
C14 H14 0.9300
C15 C16 1.35(2)
C15 H15 0.9300
C16 C17 1.44(2)
C16 H16 0.9300
C17 C18 1.411(19)
C18 C19 1.496(19)
C19 C28 1.377(19)
C19 C20 1.419(19)
C20 C25 1.34(2)
C20 C21 1.41(2)
C21 C22 1.48(2)
C21 H21 0.9300
C22 C23 1.43(3)
C22 H22 0.9300
C23 C24 1.29(3)
C23 H23 0.9300
C24 C25 1.53(2)
C24 H24 0.9300
C25 C26 1.45(3)
C26 C27 1.30(2)
C26 H26 0.9300
C27 C28 1.42(2)
C27 H27 0.9300
C29 C30 1.41(2)
C30 H30A 0.9600
C30 H30B 0.9600
C30 H30C 0.9600
C31 H31A 0.9700
C31 H31B 0.9700
C32 H32A 0.9700
C32 H32B 0.9700

loop_
_geom_torsion_atom_site_label_1
_geom_torsion_atom_site_label_2
_geom_torsion_atom_site_label_3
_geom_torsion_atom_site_label_4
_geom_torsion
C7 N2 C1 N1 4.1(17)
C9 N2 C1 N1 176.0(13)
C7 N2 C1 Au1 175.1(10)
C9 N2 C1 Au1 -13(2)
C2 N1 C1 N2 -5.9(18)
C8 N1 C1 N2 -174.6(17)
C2 N1 C1 Au1 -177.4(11)
C8 N1 C1 Au1 14(2)
I1 Au1 C1 N2 172(25)
I1 Au1 C1 N1 -18(27)
C1 N1 C2 C7 5.5(19)
C8 N1 C2 C7 173.1(18)
C1 N1 C2 C3 -179.8(17)
C8 N1 C2 C3 -12(3)
C7 C2 C3 C4 4(3)
N1 C2 C3 C4 -170.5(19)
C2 C3 C4 C5 0(3)
C3 C4 C5 C6 -2(3)
C4 C5 C6 C7 0(3)
N1 C2 C7 N2 -3.0(18)
C3 C2 C7 N2 -178.5(14)
N1 C2 C7 C6 169.7(13)
C3 C2 C7 C6 -6(2)
C1 N2 C7 C2 -0.7(17)
C9 N2 C7 C2 -172.2(14)
C1 N2 C7 C6 -172.4(14)
C9 N2 C7 C6 16(2)
C5 C6 C7 C2 4(2)
C5 C6 C7 N2 174.6(15)
C1 N2 C9 C18 -109.6(17)
C7 N2 C9 C18 61(2)
C1 N2 C9 C10 68.6(18)
C7 N2 C9 C10 -120.9(15)
C18 C9 C10 C11 0(2)
N2 C9 C10 C11 -177.7(12)
C9 C10 C11 C12 1(2)
C10 C11 C12 C17 1(2)
C10 C11 C12 C13 175.4(15)
C17 C12 C13 C14 -7(3)
C11 C12 C13 C14 178(2)
C12 C13 C14 C15 3(3)
C13 C14 C15 C16 2(3)
C14 C15 C16 C17 -2(3)
C11 C12 C17 C18 -4(2)
C13 C12 C17 C18 -178.7(14)
C11 C12 C17 C16 -178.4(14)
C13 C12 C17 C16 7(2)
C15 C16 C17 C12 -3(2)
C15 C16 C17 C18 -177.5(15)
C10 C9 C18 C17 -3(2)
N2 C9 C18 C17 174.8(12)
C10 C9 C18 C19 -179.3(12)
N2 C9 C18 C19 -1(2)
C12 C17 C18 C9 5(2)
C16 C17 C18 C9 179.2(14)
C12 C17 C18 C19 -179.0(14)
C16 C17 C18 C19 -5(2)
C9 C18 C19 C28 72.4(19)
C17 C18 C19 C28 -103.6(16)
C9 C18 C19 C20 -101.6(15)
C17 C18 C19 C20 82.4(16)
C28 C19 C20 C25 -6(2)
C18 C19 C20 C25 168.2(15)
C28 C19 C20 C21 176.6(13)
C18 C19 C20 C21 -9.3(19)
C25 C20 C21 C22 -4(2)
C19 C20 C21 C22 173.2(13)
C20 C21 C22 C23 4(2)
C21 C22 C23 C24 1(3)
C22 C23 C24 C25 -6(3)
C21 C20 C25 C26 -174.5(13)
C19 C20 C25 C26 8(2)
C21 C20 C25 C24 -1(2)
C19 C20 C25 C24 -178.3(14)
C23 C24 C25 C20 6(3)
C23 C24 C25 C26 -179.9(18)
C20 C25 C26 C27 -5(2)
C24 C25 C26 C27 -178.7(16)
C25 C26 C27 C28 -1(2)
C20 C19 C28 N3 -177.1(12)
C18 C19 C28 N3 9(2)
C20 C19 C28 C27 0(2)
C18 C19 C28 C27 -173.6(13)
C29 N3 C28 C19 -152.7(18)
C29 N3 C28 C27 30(2)
C26 C27 C28 C19 3(2)
C26 C27 C28 N3 -179.5(15)
C28 N3 C29 O1 9(3)
C28 N3 C29 C30 -173.7(16)
